data_7064144
loop_
_publ_author_name
'Sedykh, Evgeniya Sergeevna'
'Fomenko, Iakov Sergeevich'
'Komlyagina, Veronika I.'
'Vinogradova, Katerina A.'
'Rakhmanova, Marianna I.'
'Gushchin, Artem'

_publ_section_title
;
 Synthesis and luminescence of indium(III) complexes with
 (1H-pyrazol-1-yl)pyridazines
;
_journal_name_full 'New Journal of Chemistry'
_journal_paper_doi 10.1039/D5NJ03873A
_journal_year 2025
_chemical_formula_moiety 'C18 H18 Cl4.19 In1.05 N8, 0.952(Cl4 In)'
_chemical_formula_sum 'C18 H18 Cl8 In2 N8'
_chemical_formula_weight 859.64
_space_group_crystal_system monoclinic
_space_group_IT_number 14
_space_group_name_Hall '-P 2ybc'
_space_group_name_H-M_alt 'P 1 21/c 1'
_atom_sites_solution_hydrogens geom
_atom_sites_solution_primary dual
_atom_sites_solution_secondary difmap
_audit_creation_method SHELXL-2019/3
_audit_update_record
;
2025-11-13 deposited with the CCDC.	2025-11-18 downloaded from the CCDC.
;
_cell_angle_alpha 90
_cell_angle_beta 90.0450(10)
_cell_angle_gamma 90
_cell_formula_units_Z 4
_cell_length_a 17.0936(4)
_cell_length_b 12.9476(3)
_cell_length_c 13.3085(3)
_cell_measurement_reflns_used 9994
_cell_measurement_temperature 150(2)
_cell_measurement_theta_max 28.1677
_cell_measurement_theta_min 2.1942
_cell_volume 2945.45(12)
_computing_cell_refinement 'Bruker SAINT'
_computing_data_collection 'Bruker APEX3'
_computing_data_reduction 'Bruker SAINT'
_computing_molecular_graphics 'ShelXle (H\"ubschle, 2011)'
_computing_publication_material 'enCIFer (Allen et al., 2004)'
_computing_structure_refinement 'SHELXL-2019/2 (Sheldrick, 2019)'
_computing_structure_solution 'SHELXT 2018/2 (Sheldrick, 2018)'
_diffrn_ambient_temperature 150(2)
_diffrn_detector PIXEL
_diffrn_detector_area_resol_mean 7.41
_diffrn_detector_type 'Bruker PHOTON III area detector'
_diffrn_measured_fraction_theta_full 1.000
_diffrn_measured_fraction_theta_max 0.999
_diffrn_measurement_details
;
Data collection was performed by Yudin N. Vasily in XRD Facility of NIIC SB RAS.
;
_diffrn_measurement_device 'three-circle diffractometer'
_diffrn_measurement_device_type 'Bruker D8 Venture diffractometer'
_diffrn_measurement_method '\w and \f scans'
_diffrn_radiation_monochromator 'Incoatec HELIOS multilayer mirrors'
_diffrn_radiation_type MoK\a
_diffrn_radiation_wavelength 0.71073
_diffrn_reflns_av_R_equivalents 0.0514
_diffrn_reflns_av_unetI/netI 0.0357
_diffrn_reflns_Laue_measured_fraction_full 1.000
_diffrn_reflns_Laue_measured_fraction_max 0.999
_diffrn_reflns_limit_h_max 22
_diffrn_reflns_limit_h_min -22
_diffrn_reflns_limit_k_max 17
_diffrn_reflns_limit_k_min -17
_diffrn_reflns_limit_l_max 17
_diffrn_reflns_limit_l_min -17
_diffrn_reflns_number 49293
_diffrn_reflns_point_group_measured_fraction_full 1.000
_diffrn_reflns_point_group_measured_fraction_max 0.999
_diffrn_reflns_theta_full 25.242
_diffrn_reflns_theta_max 28.317
_diffrn_reflns_theta_min 1.973
_diffrn_source 'Incoatec IuS3.0 microfocus X-ray tube'
_exptl_absorpt_coefficient_mu 2.317
_exptl_absorpt_correction_T_max 0.7457
_exptl_absorpt_correction_T_min 0.6049
_exptl_absorpt_correction_type multi-scan
_exptl_absorpt_process_details
;
SADABS 2016/2: Krause, L., Herbst-Irmer, R., Sheldrick G.M. & Stalke D.,
 J. Appl. Cryst. 48 (2015) 3-10
;
_exptl_crystal_colour colorless
_exptl_crystal_density_diffrn 1.939
_exptl_crystal_description plates
_exptl_crystal_F_000 1664
_exptl_crystal_preparation Luminescent
_exptl_crystal_size_max 0.190
_exptl_crystal_size_mid 0.120
_exptl_crystal_size_min 0.045
_refine_diff_density_max 0.907
_refine_diff_density_min -0.679
_refine_diff_density_rms 0.100
_refine_ls_extinction_method none
_refine_ls_goodness_of_fit_ref 1.050
_refine_ls_hydrogen_treatment constr
_refine_ls_matrix_type full
_refine_ls_number_parameters 357
_refine_ls_number_reflns 7326
_refine_ls_number_restraints 21
_refine_ls_restrained_S_all 1.049
_refine_ls_R_factor_all 0.0465
_refine_ls_R_factor_gt 0.0338
_refine_ls_shift/su_max 0.001
_refine_ls_shift/su_mean 0.000
_refine_ls_structure_factor_coef Fsqd
_refine_ls_weighting_details 'w=1/[\s^2^(Fo^2^)+(0.0218P)^2^+5.5454P] where P=(Fo^2^+2Fc^2^)/3'
_refine_ls_weighting_scheme calc
_refine_ls_wR_factor_gt 0.0679
_refine_ls_wR_factor_ref 0.0716
_reflns_Friedel_coverage 0.000
_reflns_number_gt 6057
_reflns_number_total 7326
_reflns_threshold_expression 'I > 2\s(I)'
_cod_data_source_file d5nj03873a2.cif
_cod_data_source_block 1_a_CCDC1
_cod_original_sg_symbol_H-M 'P 21/c'
_cod_database_code 7064144
_shelx_shelxl_version_number 2019/3
_shelx_space_group_comment
;
The symmetry employed for this shelxl refinement is uniquely defined
by the following loop, which should always be used as a source of
symmetry information in preference to the above space-group names.
They are only intended as comments.
;

loop_
_space_group_symop_operation_xyz
'x, y, z'
'-x, y+1/2, -z+1/2'
'-x, -y, -z'
'x, -y-1/2, z-1/2'

loop_
_atom_site_label
_atom_site_type_symbol
_atom_site_fract_x
_atom_site_fract_y
_atom_site_fract_z
_atom_site_U_iso_or_equiv
_atom_site_adp_type
_atom_site_occupancy
_atom_site_site_symmetry_order
_atom_site_calc_flag
_atom_site_refinement_flags_posn
_atom_site_refinement_flags_adp
_atom_site_refinement_flags_occupancy
_atom_site_disorder_assembly
_atom_site_disorder_group
In2A In 0.17926(4) 0.72867(3) 0.25143(4) 0.02254(11) Uani 0.952(2) 1 d . . P A 1
Cl5A Cl 0.13804(8) 0.73682(10) 0.08252(9) 0.0389(3) Uani 0.952(2) 1 d . . P A 1
Cl6A Cl 0.17942(7) 0.89678(7) 0.31660(7) 0.0369(3) Uani 0.952(2) 1 d . . P A 1
Cl7A Cl 0.31063(6) 0.67503(9) 0.25387(8) 0.0429(3) Uani 0.952(2) 1 d . . P A 1
Cl8A Cl 0.10456(9) 0.60657(11) 0.33764(13) 0.0480(4) Uani 0.952(2) 1 d . . P A 1
In2B In 0.1558(7) 0.7367(11) 0.2623(10) 0.054(4) Uani 0.048(2) 1 d D . P A 2
Cl5B Cl 0.145(2) 0.727(3) 0.092(2) 0.110(10) Uani 0.048(2) 1 d D . P A 2
Cl6B Cl 0.090(2) 0.878(2) 0.319(2) 0.110(10) Uani 0.048(2) 1 d D . P A 2
Cl7B Cl 0.2851(19) 0.754(3) 0.304(2) 0.110(10) Uani 0.048(2) 1 d D . P A 2
Cl8B Cl 0.107(2) 0.592(3) 0.334(3) 0.110(10) Uani 0.048(2) 1 d D . P A 2
In01 In 0.30450(2) 0.28643(2) 0.30638(2) 0.02017(7) Uani 1 1 d . . . . .
N1 N 0.23137(17) 0.3839(2) 0.1951(2) 0.0277(6) Uani 1 1 d . . . . .
N2 N 0.38440(17) 0.3762(2) 0.2015(2) 0.0281(6) Uani 1 1 d . . . . .
Cl03 Cl 0.38492(6) 0.20038(7) 0.42854(7) 0.0336(2) Uani 1 1 d . . . . .
N3 N 0.34748(18) 0.4427(2) 0.1346(2) 0.0270(6) Uani 1 1 d . . . . .
Cl04 Cl 0.47376(5) 0.63423(7) 0.44873(8) 0.0357(2) Uani 1 1 d . . . . .
N4 N 0.15257(18) 0.3716(2) 0.1960(2) 0.0323(7) Uani 1 1 d . . . . .
N5 N 0.38119(16) 0.4855(2) 0.4006(2) 0.0246(6) Uani 1 1 d . . . . .
Cl07 Cl 0.27987(7) 0.14069(8) 0.20197(8) 0.0444(3) Uani 1 1 d . . . . .
Cl08 Cl 0.01240(6) 0.40536(8) 0.13525(9) 0.0464(3) Uani 1 1 d . . . . .
N00B N 0.19244(16) 0.3896(2) 0.4656(2) 0.0204(5) Uani 1 1 d . . . . .
N00C N 0.31373(16) 0.4314(2) 0.4048(2) 0.0213(6) Uani 1 1 d . . . . .
N00D N 0.19483(16) 0.3052(2) 0.4017(2) 0.0227(6) Uani 1 1 d . . . . .
C00J C 0.1198(2) 0.3962(3) 0.5116(3) 0.0251(7) Uani 1 1 d . . . . .
C00K C 0.25726(19) 0.4556(2) 0.4690(2) 0.0208(6) Uani 1 1 d . . . . .
C00L C 0.3873(2) 0.5662(3) 0.4596(3) 0.0251(7) Uani 1 1 d . . . . .
C00M C 0.0770(2) 0.3161(3) 0.4747(3) 0.0302(8) Uani 1 1 d . . . . .
H00M H 0.024593 0.299679 0.492185 0.036 Uiso 1 1 calc R U . . .
C00N C 0.1127(2) 0.4182(3) 0.1264(3) 0.0335(8) Uani 1 1 d . . . . .
C00O C 0.2666(2) 0.4363(3) 0.1239(3) 0.0268(7) Uani 1 1 d . . . . .
C00P C 0.2634(2) 0.5403(3) 0.5336(3) 0.0269(7) Uani 1 1 d . . . . .
H00P H 0.222863 0.557394 0.579396 0.032 Uiso 1 1 calc R U . . .
C00Q C 0.1242(2) 0.2620(3) 0.4064(3) 0.0266(7) Uani 1 1 d . . . . .
C00R C 0.1017(2) 0.1729(3) 0.3426(3) 0.0374(9) Uani 1 1 d . . . . .
H00A H 0.086082 0.197724 0.275967 0.056 Uiso 1 1 calc R U . . .
H00B H 0.057793 0.136263 0.373736 0.056 Uiso 1 1 calc R U . . .
H00C H 0.146301 0.125872 0.335952 0.056 Uiso 1 1 calc R U . . .
C00S C 0.0956(2) 0.4746(3) 0.5849(3) 0.0327(8) Uani 1 1 d . . . . .
H00D H 0.101224 0.543465 0.555257 0.049 Uiso 1 1 calc R U . . .
H00E H 0.128581 0.469479 0.644974 0.049 Uiso 1 1 calc R U . . .
H00F H 0.040810 0.463150 0.603498 0.049 Uiso 1 1 calc R U . . .
C00T C 0.3304(2) 0.5972(3) 0.5278(3) 0.0296(8) Uani 1 1 d . . . . .
H00T H 0.337999 0.656189 0.569200 0.036 Uiso 1 1 calc R U . . .
C00U C 0.2245(2) 0.4820(3) 0.0453(3) 0.0357(9) Uani 1 1 d . . . . .
H00U H 0.250372 0.517166 -0.007788 0.043 Uiso 1 1 calc R U . . .
C00V C 0.4592(2) 0.4049(3) 0.2024(3) 0.0358(9) Uani 1 1 d . . . . .
C00W C 0.4005(2) 0.5120(3) 0.0946(3) 0.0376(9) Uani 1 1 d . . . . .
C00X C 0.4709(2) 0.4887(3) 0.1372(3) 0.0389(9) Uani 1 1 d . . . . .
H00X H 0.519094 0.522923 0.124962 0.047 Uiso 1 1 calc R U . . .
C00Y C 0.1461(3) 0.4744(3) 0.0479(3) 0.0401(10) Uani 1 1 d . . . . .
H00Y H 0.114470 0.506148 -0.002044 0.048 Uiso 1 1 calc R U . . .
C00Z C 0.5179(2) 0.3510(4) 0.2644(3) 0.0485(11) Uani 1 1 d . . . . .
H00G H 0.500023 0.280467 0.278025 0.073 Uiso 1 1 calc R U . . .
H00H H 0.524774 0.388065 0.327963 0.073 Uiso 1 1 calc R U . . .
H00I H 0.567795 0.348684 0.228313 0.073 Uiso 1 1 calc R U . . .
C010 C 0.3818(3) 0.5951(3) 0.0209(4) 0.0569(14) Uani 1 1 d . . . . .
H01A H 0.367116 0.563866 -0.043556 0.085 Uiso 1 1 calc R U . . .
H01B H 0.427722 0.639252 0.011472 0.085 Uiso 1 1 calc R U . . .
H01C H 0.338131 0.636645 0.046194 0.085 Uiso 1 1 calc R U . . .

loop_
_atom_site_aniso_label
_atom_site_aniso_U_11
_atom_site_aniso_U_22
_atom_site_aniso_U_33
_atom_site_aniso_U_23
_atom_site_aniso_U_13
_atom_site_aniso_U_12
In2A 0.0251(3) 0.01938(15) 0.02310(17) 0.00082(12) 0.00045(17) 0.00044(16)
Cl5A 0.0595(8) 0.0287(5) 0.0284(5) -0.0009(4) -0.0130(5) 0.0056(5)
Cl6A 0.0527(7) 0.0242(5) 0.0339(5) -0.0074(4) -0.0022(4) 0.0029(4)
Cl7A 0.0307(5) 0.0495(6) 0.0484(6) -0.0006(5) -0.0025(4) 0.0118(5)
Cl8A 0.0514(8) 0.0447(7) 0.0478(7) 0.0114(6) 0.0068(6) -0.0205(6)
In2B 0.029(6) 0.071(7) 0.061(6) 0.033(5) 0.026(4) 0.027(4)
Cl5B 0.15(2) 0.099(17) 0.080(15) 0.027(12) -0.017(14) 0.036(15)
Cl6B 0.15(2) 0.099(17) 0.080(15) 0.027(12) -0.017(14) 0.036(15)
Cl7B 0.15(2) 0.099(17) 0.080(15) 0.027(12) -0.017(14) 0.036(15)
Cl8B 0.15(2) 0.099(17) 0.080(15) 0.027(12) -0.017(14) 0.036(15)
In01 0.02250(12) 0.01736(11) 0.02063(12) 0.00022(9) -0.00285(9) -0.00030(9)
N1 0.0298(16) 0.0253(15) 0.0281(15) 0.0023(12) -0.0032(12) 0.0012(12)
N2 0.0273(16) 0.0313(16) 0.0257(15) -0.0027(12) 0.0036(12) -0.0024(13)
Cl03 0.0359(5) 0.0309(4) 0.0340(5) 0.0066(4) -0.0062(4) 0.0087(4)
N3 0.0360(17) 0.0224(14) 0.0227(14) 0.0006(11) 0.0056(12) -0.0025(12)
Cl04 0.0261(5) 0.0312(5) 0.0497(6) -0.0039(4) -0.0043(4) -0.0091(4)
N4 0.0276(17) 0.0326(16) 0.0367(18) 0.0028(14) -0.0081(13) -0.0003(13)
N5 0.0221(14) 0.0228(14) 0.0288(15) 0.0009(12) -0.0042(12) -0.0049(11)
Cl07 0.0567(7) 0.0343(5) 0.0421(6) -0.0166(4) -0.0015(5) -0.0087(5)
Cl08 0.0324(5) 0.0482(6) 0.0585(7) 0.0062(5) -0.0160(5) 0.0044(4)
N00B 0.0208(14) 0.0185(13) 0.0220(13) 0.0011(11) -0.0019(11) -0.0009(11)
N00C 0.0244(14) 0.0197(13) 0.0199(13) -0.0005(11) -0.0016(11) -0.0019(11)
N00D 0.0269(15) 0.0174(13) 0.0237(14) -0.0002(11) -0.0029(11) -0.0019(11)
C00J 0.0225(17) 0.0266(17) 0.0261(17) 0.0060(14) 0.0006(14) 0.0001(14)
C00K 0.0216(16) 0.0185(15) 0.0224(16) 0.0051(13) -0.0032(13) -0.0001(12)
C00L 0.0223(17) 0.0222(16) 0.0307(18) 0.0026(14) -0.0054(14) -0.0028(13)
C00M 0.0262(19) 0.0285(18) 0.036(2) 0.0058(15) 0.0029(15) -0.0051(15)
C00N 0.031(2) 0.0294(19) 0.040(2) -0.0058(16) -0.0120(17) 0.0053(15)
C00O 0.037(2) 0.0197(16) 0.0242(17) -0.0032(13) -0.0015(15) 0.0035(14)
C00P 0.0275(18) 0.0234(16) 0.0298(18) -0.0040(14) 0.0009(15) -0.0007(14)
C00Q 0.0247(17) 0.0240(17) 0.0309(18) 0.0056(14) -0.0049(14) -0.0050(14)
C00R 0.039(2) 0.0307(19) 0.043(2) -0.0018(17) 0.0004(18) -0.0140(17)
C00S 0.0245(19) 0.038(2) 0.036(2) -0.0011(16) 0.0070(15) -0.0043(16)
C00T 0.035(2) 0.0237(17) 0.0300(19) -0.0058(14) -0.0030(16) -0.0015(15)
C00U 0.051(3) 0.0286(19) 0.0278(19) 0.0094(15) -0.0019(17) 0.0017(17)
C00V 0.033(2) 0.043(2) 0.031(2) -0.0100(17) 0.0057(16) -0.0027(17)
C00W 0.045(2) 0.0283(19) 0.040(2) -0.0015(17) 0.0160(19) -0.0037(17)
C00X 0.037(2) 0.039(2) 0.041(2) -0.0021(18) 0.0138(18) -0.0101(18)
C00Y 0.053(3) 0.033(2) 0.034(2) 0.0043(17) -0.0146(19) 0.0077(19)
C00Z 0.031(2) 0.071(3) 0.043(2) 0.000(2) -0.0017(19) -0.002(2)
C010 0.078(4) 0.034(2) 0.059(3) 0.018(2) 0.029(3) 0.004(2)

loop_
_atom_type_symbol
_atom_type_description
_atom_type_scat_dispersion_real
_atom_type_scat_dispersion_imag
_atom_type_scat_source
C C 0.0033 0.0016 'International Tables Vol C Tables 4.2.6.8 and 6.1.1.4'
H H 0.0000 0.0000 'International Tables Vol C Tables 4.2.6.8 and 6.1.1.4'
N N 0.0061 0.0033 'International Tables Vol C Tables 4.2.6.8 and 6.1.1.4'
Cl Cl 0.1484 0.1585 'International Tables Vol C Tables 4.2.6.8 and 6.1.1.4'
In In -0.7276 1.3100 'International Tables Vol C Tables 4.2.6.8 and 6.1.1.4'

loop_
_geom_angle_atom_site_label_1
_geom_angle_atom_site_label_2
_geom_angle_atom_site_label_3
_geom_angle
_geom_angle_site_symmetry_1
_geom_angle_site_symmetry_3
_geom_angle_publ_flag
Cl8A In2A Cl6A 116.60(5) . . ?
Cl8A In2A Cl7A 108.43(5) . . ?
Cl6A In2A Cl7A 105.58(4) . . ?
Cl8A In2A Cl5A 109.62(5) . . ?
Cl6A In2A Cl5A 108.16(4) . . ?
Cl7A In2A Cl5A 108.13(5) . . ?
Cl8B In2B Cl5B 110.0(7) . . ?
Cl8B In2B Cl6B 110.1(7) . . ?
Cl5B In2B Cl6B 109.5(7) . . ?
Cl8B In2B Cl7B 109.7(7) . . ?
Cl5B In2B Cl7B 108.9(7) . . ?
Cl6B In2B Cl7B 108.7(7) . . ?
Cl08 Cl6B In2B 136.1(18) 2 . ?
N2 In01 N00D 141.51(10) . . ?
N2 In01 N00C 83.76(10) . . ?
N00D In01 N00C 69.57(10) . . ?
N2 In01 N1 69.66(11) . . ?
N00D In01 N1 81.58(10) . . ?
N00C In01 N1 87.48(10) . . ?
N2 In01 Cl07 98.79(8) . . ?
N00D In01 Cl07 105.33(7) . . ?
N00C In01 Cl07 173.59(7) . . ?
N1 In01 Cl07 87.91(8) . . ?
N2 In01 Cl03 107.99(8) . . ?
N00D In01 Cl03 98.26(7) . . ?
N00C In01 Cl03 87.36(7) . . ?
N1 In01 Cl03 174.55(8) . . ?
Cl07 In01 Cl03 97.37(4) . . ?
C00O N1 N4 121.6(3) . . ?
C00O N1 In01 119.8(2) . . ?
N4 N1 In01 117.8(2) . . ?
C00V N2 N3 105.6(3) . . ?
C00V N2 In01 135.6(3) . . ?
N3 N2 In01 115.9(2) . . ?
C00W N3 N2 110.6(3) . . ?
C00W N3 C00O 130.6(3) . . ?
N2 N3 C00O 118.6(3) . . ?
C00N N4 N1 117.4(3) . . ?
C00L N5 N00C 117.1(3) . . ?
C00N Cl08 Cl6B 163.7(10) . 2_545 ?
N00D N00B C00J 110.3(3) . . ?
N00D N00B C00K 118.5(3) . . ?
C00J N00B C00K 131.0(3) . . ?
C00K N00C N5 121.7(3) . . ?
C00K N00C In01 120.7(2) . . ?
N5 N00C In01 117.3(2) . . ?
C00Q N00D N00B 106.0(3) . . ?
C00Q N00D In01 136.7(2) . . ?
N00B N00D In01 116.81(19) . . ?
C00M C00J N00B 106.0(3) . . ?
C00M C00J C00S 128.0(3) . . ?
N00B C00J C00S 126.1(3) . . ?
N00C C00K C00P 121.8(3) . . ?
N00C C00K N00B 114.2(3) . . ?
C00P C00K N00B 124.0(3) . . ?
N5 C00L C00T 124.5(3) . . ?
N5 C00L Cl04 115.1(3) . . ?
C00T C00L Cl04 120.4(3) . . ?
C00J C00M C00Q 107.8(3) . . ?
C00J C00M H00M 126.1 . . ?
C00Q C00M H00M 126.1 . . ?
N4 C00N C00Y 124.2(4) . . ?
N4 C00N Cl08 115.3(3) . . ?
C00Y C00N Cl08 120.5(3) . . ?
N1 C00O N3 114.4(3) . . ?
N1 C00O C00U 121.4(4) . . ?
N3 C00O C00U 124.1(3) . . ?
C00T C00P C00K 116.9(3) . . ?
C00T C00P H00P 121.5 . . ?
C00K C00P H00P 121.5 . . ?
N00D C00Q C00M 110.0(3) . . ?
N00D C00Q C00R 122.3(3) . . ?
C00M C00Q C00R 127.6(3) . . ?
C00Q C00R H00A 109.5 . . ?
C00Q C00R H00B 109.5 . . ?
H00A C00R H00B 109.5 . . ?
C00Q C00R H00C 109.5 . . ?
H00A C00R H00C 109.5 . . ?
H00B C00R H00C 109.5 . . ?
C00J C00S H00D 109.5 . . ?
C00J C00S H00E 109.5 . . ?
H00D C00S H00E 109.5 . . ?
C00J C00S H00F 109.5 . . ?
H00D C00S H00F 109.5 . . ?
H00E C00S H00F 109.5 . . ?
C00P C00T C00L 117.9(3) . . ?
C00P C00T H00T 121.1 . . ?
C00L C00T H00T 121.1 . . ?
C00Y C00U C00O 117.5(4) . . ?
C00Y C00U H00U 121.3 . . ?
C00O C00U H00U 121.3 . . ?
N2 C00V C00X 110.3(4) . . ?
N2 C00V C00Z 121.8(4) . . ?
C00X C00V C00Z 127.9(4) . . ?
C00X C00W N3 105.9(3) . . ?
C00X C00W C010 128.5(4) . . ?
N3 C00W C010 125.6(4) . . ?
C00W C00X C00V 107.6(4) . . ?
C00W C00X H00X 126.2 . . ?
C00V C00X H00X 126.2 . . ?
C00U C00Y C00N 117.8(4) . . ?
C00U C00Y H00Y 121.1 . . ?
C00N C00Y H00Y 121.1 . . ?
C00V C00Z H00G 109.5 . . ?
C00V C00Z H00H 109.5 . . ?
H00G C00Z H00H 109.5 . . ?
C00V C00Z H00I 109.5 . . ?
H00G C00Z H00I 109.5 . . ?
H00H C00Z H00I 109.5 . . ?
C00W C010 H01A 109.5 . . ?
C00W C010 H01B 109.5 . . ?
H01A C010 H01B 109.5 . . ?
C00W C010 H01C 109.5 . . ?
H01A C010 H01C 109.5 . . ?
H01B C010 H01C 109.5 . . ?

loop_
_geom_bond_atom_site_label_1
_geom_bond_atom_site_label_2
_geom_bond_distance
_geom_bond_site_symmetry_2
_geom_bond_publ_flag
In2A Cl8A 2.3342(12) . ?
In2A Cl6A 2.3430(10) . ?
In2A Cl7A 2.3506(12) . ?
In2A Cl5A 2.3577(12) . ?
In2B Cl8B 2.26(3) . ?
In2B Cl5B 2.27(3) . ?
In2B Cl6B 2.28(3) . ?
In2B Cl7B 2.29(3) . ?
Cl6B Cl08 1.88(3) 2 ?
In01 N2 2.273(3) . ?
In01 N00D 2.277(3) . ?
In01 N00C 2.294(3) . ?
In01 N1 2.312(3) . ?
In01 Cl07 2.3807(9) . ?
In01 Cl03 2.4023(9) . ?
N1 C00O 1.312(4) . ?
N1 N4 1.357(4) . ?
N2 C00V 1.332(5) . ?
N2 N3 1.390(4) . ?
N3 C00W 1.383(5) . ?
N3 C00O 1.392(5) . ?
Cl04 C00L 1.727(3) . ?
N4 C00N 1.298(5) . ?
N5 C00L 1.311(4) . ?
N5 N00C 1.351(4) . ?
Cl08 C00N 1.726(4) . ?
N00B N00D 1.385(4) . ?
N00B C00J 1.387(4) . ?
N00B C00K 1.401(4) . ?
N00C C00K 1.327(4) . ?
N00D C00Q 1.332(4) . ?
C00J C00M 1.361(5) . ?
C00J C00S 1.468(5) . ?
C00K C00P 1.396(4) . ?
C00L C00T 1.390(5) . ?
C00M C00Q 1.404(5) . ?
C00M H00M 0.9500 . ?
C00N C00Y 1.396(6) . ?
C00O C00U 1.400(5) . ?
C00P C00T 1.364(5) . ?
C00P H00P 0.9500 . ?
C00Q C00R 1.483(5) . ?
C00R H00A 0.9800 . ?
C00R H00B 0.9800 . ?
C00R H00C 0.9800 . ?
C00S H00D 0.9800 . ?
C00S H00E 0.9800 . ?
C00S H00F 0.9800 . ?
C00T H00T 0.9500 . ?
C00U C00Y 1.345(6) . ?
C00U H00U 0.9500 . ?
C00V C00X 1.404(6) . ?
C00V C00Z 1.473(6) . ?
C00W C00X 1.364(6) . ?
C00W C010 1.490(6) . ?
C00X H00X 0.9500 . ?
C00Y H00Y 0.9500 . ?
C00Z H00G 0.9800 . ?
C00Z H00H 0.9800 . ?
C00Z H00I 0.9800 . ?
C010 H01A 0.9800 . ?
C010 H01B 0.9800 . ?
C010 H01C 0.9800 . ?

loop_
_geom_torsion_atom_site_label_1
_geom_torsion_atom_site_label_2
_geom_torsion_atom_site_label_3
_geom_torsion_atom_site_label_4
_geom_torsion
_geom_torsion_site_symmetry_1
_geom_torsion_site_symmetry_2
_geom_torsion_site_symmetry_3
_geom_torsion_site_symmetry_4
_geom_torsion_publ_flag
C00V N2 N3 C00W 0.2(4) . . . . ?
In01 N2 N3 C00W 164.0(2) . . . . ?
C00V N2 N3 C00O -175.1(3) . . . . ?
In01 N2 N3 C00O -11.3(4) . . . . ?
C00O N1 N4 C00N -3.5(5) . . . . ?
In01 N1 N4 C00N -172.9(3) . . . . ?
C00L N5 N00C C00K -3.0(4) . . . . ?
C00L N5 N00C In01 -177.7(2) . . . . ?
C00J N00B N00D C00Q 1.4(3) . . . . ?
C00K N00B N00D C00Q -174.4(3) . . . . ?
C00J N00B N00D In01 174.5(2) . . . . ?
C00K N00B N00D In01 -1.3(3) . . . . ?
N00D N00B C00J C00M -0.7(4) . . . . ?
C00K N00B C00J C00M 174.5(3) . . . . ?
N00D N00B C00J C00S 179.3(3) . . . . ?
C00K N00B C00J C00S -5.6(5) . . . . ?
N5 N00C C00K C00P 2.0(5) . . . . ?
In01 N00C C00K C00P 176.5(2) . . . . ?
N5 N00C C00K N00B -178.1(3) . . . . ?
In01 N00C C00K N00B -3.6(4) . . . . ?
N00D N00B C00K N00C 3.1(4) . . . . ?
C00J N00B C00K N00C -171.7(3) . . . . ?
N00D N00B C00K C00P -176.9(3) . . . . ?
C00J N00B C00K C00P 8.3(5) . . . . ?
N00C N5 C00L C00T 2.3(5) . . . . ?
N00C N5 C00L Cl04 -178.5(2) . . . . ?
N00B C00J C00M C00Q -0.3(4) . . . . ?
C00S C00J C00M C00Q 179.8(3) . . . . ?
N1 N4 C00N C00Y 4.1(5) . . . . ?
N1 N4 C00N Cl08 -176.7(3) . . . . ?
Cl6B Cl08 C00N N4 14(4) 2_545 . . . ?
Cl6B Cl08 C00N C00Y -167(3) 2_545 . . . ?
N4 N1 C00O N3 179.3(3) . . . . ?
In01 N1 C00O N3 -11.5(4) . . . . ?
N4 N1 C00O C00U 0.0(5) . . . . ?
In01 N1 C00O C00U 169.2(3) . . . . ?
C00W N3 C00O N1 -159.2(3) . . . . ?
N2 N3 C00O N1 15.0(4) . . . . ?
C00W N3 C00O C00U 20.1(6) . . . . ?
N2 N3 C00O C00U -165.8(3) . . . . ?
N00C C00K C00P C00T -0.1(5) . . . . ?
N00B C00K C00P C00T 180.0(3) . . . . ?
N00B N00D C00Q C00M -1.6(4) . . . . ?
In01 N00D C00Q C00M -172.6(2) . . . . ?
N00B N00D C00Q C00R 175.7(3) . . . . ?
In01 N00D C00Q C00R 4.6(5) . . . . ?
C00J C00M C00Q N00D 1.2(4) . . . . ?
C00J C00M C00Q C00R -175.9(3) . . . . ?
C00K C00P C00T C00L -0.7(5) . . . . ?
N5 C00L C00T C00P -0.4(5) . . . . ?
Cl04 C00L C00T C00P -179.6(3) . . . . ?
N1 C00O C00U C00Y 3.0(5) . . . . ?
N3 C00O C00U C00Y -176.2(3) . . . . ?
N3 N2 C00V C00X 0.0(4) . . . . ?
In01 N2 C00V C00X -159.0(3) . . . . ?
N3 N2 C00V C00Z -179.3(3) . . . . ?
In01 N2 C00V C00Z 21.8(6) . . . . ?
N2 N3 C00W C00X -0.2(4) . . . . ?
C00O N3 C00W C00X 174.3(3) . . . . ?
N2 N3 C00W C010 -179.6(4) . . . . ?
C00O N3 C00W C010 -5.1(6) . . . . ?
N3 C00W C00X C00V 0.2(4) . . . . ?
C010 C00W C00X C00V 179.5(4) . . . . ?
N2 C00V C00X C00W -0.1(5) . . . . ?
C00Z C00V C00X C00W 179.1(4) . . . . ?
C00O C00U C00Y C00N -2.4(6) . . . . ?
N4 C00N C00Y C00U -1.1(6) . . . . ?
Cl08 C00N C00Y C00U 179.7(3) . . . . ?
